data_2237532
loop_
_publ_author_name
'Kariaka, Nataliia S.'
'Trush, Victor A.'
'Medviediev, Volodymyr V.'
'Sliva, Tetyana Yu.'
'Amirkhanov, Vladimir M.'

_publ_section_title
;
 Tris[dimethyl
 (benzoylamido)phosphato-\k^2^<i>O</i>,<i>O</i>'](1,10-phenanthroline-\k^2^<i>N</i>,<i>N</i>')neodymium(III)
;
_journal_coeditor_code NG5315
_journal_issue 3
_journal_name_full 'Acta Crystallographica Section E'
_journal_page_first m143
_journal_paper_doi 10.1107/S1600536813003462
_journal_volume 69
_journal_year 2013
_chemical_formula_iupac '[Nd (C9 H11 N O4 P)3 (C12 H8 N2)]'
_chemical_formula_moiety 'C39 H41 N5 Nd O12 P3'
_chemical_formula_sum 'C39 H41 N5 Nd O12 P3'
_chemical_formula_weight 1008.92
_chemical_name_systematic
'Tris[dimethyl (benzoylamido)phosphato-\k^2^<i>O</i>,<i>O</i>'](1,10-phenanthroline-\k^2^<i>N</i>,<i>N</i>')neodymium(III)'
_space_group_crystal_system triclinic
_space_group_IT_number 2
_space_group_name_Hall '-P 1'
_space_group_name_H-M_alt 'P -1'
_symmetry_space_group_name_Hall '-P 1'
_symmetry_space_group_name_H-M 'P -1'
_atom_sites_solution_hydrogens geom
_atom_sites_solution_primary direct
_atom_sites_solution_secondary difmap
_audit_creation_method
;
  Olex2 1.1
  (compiled 2011.01.21 svn.r1625, GUI svn.r3464)
;
_cell_angle_alpha 106.915(3)
_cell_angle_beta 104.977(3)
_cell_angle_gamma 104.125(3)
_cell_formula_units_Z 4
_cell_length_a 13.0418(4)
_cell_length_b 17.8453(7)
_cell_length_c 21.8391(9)
_cell_measurement_reflns_used 12027
_cell_measurement_temperature 293(2)
_cell_measurement_theta_max 32.4387
_cell_measurement_theta_min 2.9821
_cell_volume 4408.5(3)
_computing_cell_refinement
;
CrysAlis PRO (Agilent, 2012)
;
_computing_data_collection
;
CrysAlis PRO (Agilent, 2012)
;
_computing_data_reduction
;
CrysAlis PRO (Agilent, 2012)
;
_computing_molecular_graphics
;
SHELXTL (Sheldrick, 2008)
;
_computing_publication_material
;
publCIF (Westrip, 2010)
;
_computing_structure_refinement 'SHELXL97 (Sheldrick, 2008)'
_computing_structure_solution 'SHELXS97 (Sheldrick, 2008)'
_diffrn_ambient_temperature 293(2)
_diffrn_detector_area_resol_mean 16.1827
_diffrn_measured_fraction_theta_full 0.999
_diffrn_measured_fraction_theta_max 0.999
_diffrn_measurement_device_type 'Agilent Xcalibur Sapphire3'
_diffrn_measurement_method '\w scans'
_diffrn_radiation_monochromator graphite
_diffrn_radiation_type 'Mo K\a'
_diffrn_radiation_wavelength 0.7107
_diffrn_reflns_av_R_equivalents 0.0222
_diffrn_reflns_limit_h_max 18
_diffrn_reflns_limit_h_min -18
_diffrn_reflns_limit_k_max 24
_diffrn_reflns_limit_k_min -25
_diffrn_reflns_limit_l_max 30
_diffrn_reflns_limit_l_min -30
_diffrn_reflns_number 52874
_diffrn_reflns_theta_full 30.00
_diffrn_reflns_theta_max 30.00
_diffrn_reflns_theta_min 2.99
_diffrn_standards_decay_% 0.3
_diffrn_standards_interval_count 50
_diffrn_standards_number 2
_exptl_absorpt_coefficient_mu 1.351
_exptl_absorpt_correction_T_max 1.00000
_exptl_absorpt_correction_T_min 0.73497
_exptl_absorpt_correction_type multi-scan
_exptl_absorpt_process_details
;
(CrysAlis PRO; Agilent, 2012)
;
_exptl_crystal_colour blue
_exptl_crystal_density_diffrn 1.520
_exptl_crystal_density_method 'not measured'
_exptl_crystal_description block
_exptl_crystal_F_000 2044
_exptl_crystal_size_max 0.3
_exptl_crystal_size_mid 0.2
_exptl_crystal_size_min 0.1
_refine_diff_density_max 0.858
_refine_diff_density_min -0.958
_refine_ls_extinction_method none
_refine_ls_goodness_of_fit_ref 1.007
_refine_ls_hydrogen_treatment constr
_refine_ls_matrix_type full
_refine_ls_number_parameters 1093
_refine_ls_number_reflns 25698
_refine_ls_number_restraints 0
_refine_ls_restrained_S_all 1.007
_refine_ls_R_factor_all 0.0659
_refine_ls_R_factor_gt 0.0355
_refine_ls_shift/su_max 0.002
_refine_ls_shift/su_mean 0.000
_refine_ls_structure_factor_coef Fsqd
_refine_ls_weighting_details 'calc w=1/[\s^2^(Fo^2^)+(0.0402P)^2^+0.0000P] where P=(Fo^2^+2Fc^2^)/3'
_refine_ls_weighting_scheme calc
_refine_ls_wR_factor_gt 0.0801
_refine_ls_wR_factor_ref 0.0888
_reflns_number_gt 17831
_reflns_number_total 25698
_reflns_threshold_expression I>2sigma(I)
_cod_data_source_file ng5315.cif
_cod_data_source_block I
_cod_database_code 2237532
_cod_database_fobs_code 2237532

loop_
_space_group_symop_id
_space_group_symop_operation_xyz
1 'x, y, z'
2 '-x, -y, -z'

loop_
_atom_site_type_symbol
_atom_site_label
_atom_site_fract_x
_atom_site_fract_y
_atom_site_fract_z
_atom_site_U_iso_or_equiv
_atom_site_adp_type
_atom_site_calc_flag
_atom_site_refinement_flags
_atom_site_occupancy
_atom_site_symmetry_multiplicity
Nd Nd1 0.617917(10) 0.295596(7) 0.447837(6) 0.03273(4) Uani d . 1 1
Nd Nd2 0.131636(10) 0.293845(7) -0.049923(6) 0.03388(4) Uani d . 1 1
P P1 0.49607(5) 0.07434(4) 0.36905(3) 0.04061(15) Uani d . 1 1
P P2 0.58187(5) 0.38150(4) 0.31596(4) 0.04062(15) Uani d . 1 1
P P3 0.56262(6) 0.29911(4) 0.60060(4) 0.04168(15) Uani d . 1 1
P P4 0.07586(6) 0.30703(5) 0.10339(4) 0.04714(17) Uani d . 1 1
P P5 0.00787(6) 0.07152(4) -0.13032(4) 0.04558(16) Uani d . 1 1
P P6 0.07716(6) 0.36375(5) -0.19138(4) 0.04486(16) Uani d . 1 1
O O1 0.48112(14) 0.15713(10) 0.38950(9) 0.0451(4) Uani d . 1 1
O O2 0.71402(14) 0.20039(10) 0.46221(10) 0.0493(4) Uani d . 1 1
O O3 0.50116(18) 0.04425(13) 0.29513(10) 0.0627(5) Uani d . 1 1
O O4 0.38556(15) 0.00442(11) 0.35902(10) 0.0550(5) Uani d . 1 1
O O5 0.56495(17) 0.37367(12) 0.37864(10) 0.0561(5) Uani d . 1 1
O O6 0.66572(19) 0.25316(12) 0.34748(10) 0.0619(6) Uani d . 1 1
O O7 0.65483(16) 0.47342(11) 0.32988(11) 0.0615(6) Uani d . 1 1
O O8 0.46267(17) 0.36677(14) 0.26545(11) 0.0636(5) Uani d . 1 1
O O9 0.64153(14) 0.29885(11) 0.56229(9) 0.0473(4) Uani d . 1 1
O O10 0.44834(13) 0.30651(10) 0.46812(9) 0.0417(4) Uani d . 1 1
O O11 0.57924(16) 0.24521(13) 0.64584(10) 0.0546(5) Uani d . 1 1
O O12 0.59086(18) 0.38675(12) 0.65684(11) 0.0627(5) Uani d . 1 1
O O13 0.15669(15) 0.30351(12) 0.06661(9) 0.0522(5) Uani d . 1 1
O O14 -0.04023(14) 0.30238(11) -0.03248(9) 0.0438(4) Uani d . 1 1
O O15 0.09593(19) 0.26448(16) 0.15697(11) 0.0723(6) Uani d . 1 1
O O16 0.10637(18) 0.39980(14) 0.15140(11) 0.0728(6) Uani d . 1 1
O O17 -0.00489(14) 0.15508(11) -0.11238(10) 0.0513(4) Uani d . 1 1
O O18 0.22431(15) 0.19880(10) -0.03254(10) 0.0505(4) Uani d . 1 1
O O19 0.01081(19) 0.03674(13) -0.20443(11) 0.0669(6) Uani d . 1 1
O O20 -0.10225(16) 0.00374(12) -0.13756(11) 0.0636(5) Uani d . 1 1
O O21 0.07564(16) 0.36750(11) -0.12301(9) 0.0505(5) Uani d . 1 1
O O22 0.1843(2) 0.24942(13) -0.14800(11) 0.0673(6) Uani d . 1 1
O O23 0.13856(19) 0.45428(13) -0.18615(12) 0.0683(6) Uani d . 1 1
O O24 -0.04399(18) 0.34463(16) -0.24230(11) 0.0733(6) Uani d . 1 1
N N1 0.60160(18) 0.06224(12) 0.41766(12) 0.0476(5) Uani d . 1 1
N N2 0.64305(19) 0.32649(14) 0.27692(11) 0.0468(5) Uani d . 1 1
N N3 0.42936(17) 0.26788(14) 0.55794(12) 0.0481(5) Uani d . 1 1
N N4 0.69678(16) 0.45475(11) 0.53438(10) 0.0379(4) Uani d . 1 1
N N5 0.83932(16) 0.37799(12) 0.49587(11) 0.0405(5) Uani d . 1 1
N N6 -0.05765(18) 0.26722(15) 0.05877(12) 0.0510(6) Uani d . 1 1
N N7 0.11368(19) 0.06011(13) -0.08186(12) 0.0543(6) Uani d . 1 1
N N8 0.1323(2) 0.30280(15) -0.23004(11) 0.0521(6) Uani d . 1 1
N N9 0.35314(17) 0.37867(12) 0.00072(12) 0.0454(5) Uani d . 1 1
N N10 0.20596(17) 0.45473(12) 0.03140(11) 0.0436(5) Uani d . 1 1
C C1 0.69496(19) 0.12614(14) 0.45706(12) 0.0340(5) Uani d . 1 1
C C2 0.7893(2) 0.11032(15) 0.50094(12) 0.0376(5) Uani d . 1 1
C C3 0.7979(2) 0.03164(17) 0.48621(16) 0.0550(7) Uani d . 1 1
H H3 0.7429 -0.0134 0.4486 0.066 Uiso calc R 1 1
C C4 0.8883(3) 0.0197(2) 0.5275(2) 0.0704(9) Uani d . 1 1
H H4 0.8940 -0.0332 0.5168 0.085 Uiso calc R 1 1
C C5 0.9681(3) 0.0841(3) 0.58316(19) 0.0721(10) Uani d . 1 1
H H5 1.0282 0.0754 0.6104 0.087 Uiso calc R 1 1
C C6 0.9603(3) 0.1626(2) 0.59936(16) 0.0689(9) Uani d . 1 1
H H6 1.0146 0.2068 0.6379 0.083 Uiso calc R 1 1
C C7 0.8715(2) 0.17554(18) 0.55812(14) 0.0507(6) Uani d . 1 1
H H7 0.8670 0.2288 0.5690 0.061 Uiso calc R 1 1
C C8 0.4256(4) 0.0552(3) 0.24105(18) 0.0971(13) Uani d . 1 1
H H8A 0.4312 0.0259 0.1983 0.146 Uiso calc R 1 1
H H8B 0.4450 0.1135 0.2490 0.146 Uiso calc R 1 1
H H8C 0.3495 0.0335 0.2394 0.146 Uiso calc R 1 1
C C9 0.3389(3) 0.0148(2) 0.41203(19) 0.0767(10) Uani d . 1 1
H H9A 0.2688 -0.0303 0.3969 0.115 Uiso calc R 1 1
H H9B 0.3255 0.0668 0.4227 0.115 Uiso calc R 1 1
H H9C 0.3909 0.0147 0.4521 0.115 Uiso calc R 1 1
C C10 0.67470(19) 0.27015(14) 0.29668(12) 0.0365(5) Uani d . 1 1
C C11 0.73026(19) 0.22081(15) 0.25593(12) 0.0381(5) Uani d . 1 1
C C12 0.7661(2) 0.24398(17) 0.20763(13) 0.0445(6) Uani d . 1 1
H H12 0.7530 0.2891 0.1982 0.053 Uiso calc R 1 1
C C13 0.8219(2) 0.1993(2) 0.17321(14) 0.0574(8) Uani d . 1 1
H H13 0.8472 0.2151 0.1413 0.069 Uiso calc R 1 1
C C14 0.8394(2) 0.1318(2) 0.18644(15) 0.0576(8) Uani d . 1 1
H H14 0.8770 0.1023 0.1637 0.069 Uiso calc R 1 1
C C15 0.8018(3) 0.10819(19) 0.23284(16) 0.0592(8) Uani d . 1 1
H H15 0.8120 0.0615 0.2406 0.071 Uiso calc R 1 1
C C16 0.7483(2) 0.15297(17) 0.26882(14) 0.0501(7) Uani d . 1 1
H H16 0.7248 0.1373 0.3014 0.060 Uiso calc R 1 1
C C17 0.6256(3) 0.54325(19) 0.3659(2) 0.1005(14) Uani d . 1 1
H H17A 0.5497 0.5369 0.3408 0.151 Uiso calc R 1 1
H H17B 0.6769 0.5946 0.3698 0.151 Uiso calc R 1 1
H H17C 0.6311 0.5441 0.4108 0.151 Uiso calc R 1 1
C C18 0.4477(4) 0.3802(3) 0.2043(2) 0.1243(17) Uani d . 1 1
H H18A 0.3695 0.3538 0.1752 0.186 Uiso calc R 1 1
H H18B 0.4931 0.3570 0.1815 0.186 Uiso calc R 1 1
H H18C 0.4702 0.4391 0.2141 0.186 Uiso calc R 1 1
C C19 0.39075(19) 0.27265(14) 0.49775(13) 0.0370(5) Uani d . 1 1
C C20 0.2656(2) 0.23339(14) 0.46081(14) 0.0407(6) Uani d . 1 1
C C21 0.1920(2) 0.21578(17) 0.49471(16) 0.0513(7) Uani d . 1 1
H H21 0.2209 0.2290 0.5417 0.062 Uiso calc R 1 1
C C22 0.0768(2) 0.1790(2) 0.46014(19) 0.0632(8) Uani d . 1 1
H H22 0.0287 0.1677 0.4837 0.076 Uiso calc R 1 1
C C23 0.0339(3) 0.1593(2) 0.3917(2) 0.0782(10) Uani d . 1 1
H H23 -0.0438 0.1346 0.3684 0.094 Uiso calc R 1 1
C C24 0.1045(3) 0.1755(2) 0.3565(2) 0.0878(12) Uani d . 1 1
H H24 0.0746 0.1613 0.3095 0.105 Uiso calc R 1 1
C C25 0.2206(3) 0.2132(2) 0.39115(17) 0.0645(8) Uani d . 1 1
H H25 0.2682 0.2249 0.3673 0.077 Uiso calc R 1 1
C C26 0.5705(3) 0.1602(2) 0.6125(2) 0.0832(11) Uani d . 1 1
H H26A 0.4946 0.1284 0.5810 0.125 Uiso calc R 1 1
H H26B 0.5890 0.1364 0.6463 0.125 Uiso calc R 1 1
H H26C 0.6220 0.1590 0.5881 0.125 Uiso calc R 1 1
C C27 0.7027(3) 0.4328(2) 0.70525(17) 0.0877(11) Uani d . 1 1
H H27A 0.7552 0.4364 0.6816 0.132 Uiso calc R 1 1
H H27B 0.7213 0.4050 0.7359 0.132 Uiso calc R 1 1
H H27C 0.7070 0.4879 0.7309 0.132 Uiso calc R 1 1
C C28 0.9103(2) 0.34192(16) 0.47721(16) 0.0518(7) Uani d . 1 1
H H28 0.8799 0.2904 0.4410 0.062 Uiso calc R 1 1
C C29 1.0268(2) 0.37663(19) 0.50861(19) 0.0603(8) Uani d . 1 1
H H29 1.0728 0.3493 0.4932 0.072 Uiso calc R 1 1
C C30 1.0727(2) 0.45103(19) 0.56216(19) 0.0628(9) Uani d . 1 1
H H30 1.1508 0.4748 0.5840 0.075 Uiso calc R 1 1
C C31 1.0027(2) 0.49242(16) 0.58481(15) 0.0488(6) Uani d . 1 1
C C32 0.88484(19) 0.45315(14) 0.54909(13) 0.0388(5) Uani d . 1 1
C C33 1.0441(2) 0.57186(18) 0.64032(17) 0.0617(8) Uani d . 1 1
H H33 1.1216 0.5975 0.6642 0.074 Uiso calc R 1 1
C C34 0.9747(3) 0.60949(18) 0.65829(16) 0.0620(8) Uani d . 1 1
H H34 1.0044 0.6612 0.6942 0.074 Uiso calc R 1 1
C C35 0.8547(2) 0.57211(16) 0.62352(14) 0.0490(6) Uani d . 1 1
C C36 0.8097(2) 0.49393(14) 0.56918(13) 0.0380(5) Uani d . 1 1
C C37 0.7775(3) 0.60919(17) 0.64110(16) 0.0607(8) Uani d . 1 1
H H37 0.8037 0.6604 0.6773 0.073 Uiso calc R 1 1
C C38 0.6650(3) 0.57046(18) 0.60538(16) 0.0593(8) Uani d . 1 1
H H38 0.6136 0.5953 0.6158 0.071 Uiso calc R 1 1
C C39 0.6282(2) 0.49274(16) 0.55277(14) 0.0480(6) Uani d . 1 1
H H39 0.5508 0.4660 0.5292 0.058 Uiso calc R 1 1
C C40 -0.0976(2) 0.26976(15) -0.00210(13) 0.0404(5) Uani d . 1 1
C C41 -0.2227(2) 0.23077(15) -0.03819(15) 0.0459(6) Uani d . 1 1
C C42 -0.2954(2) 0.22200(19) -0.00240(18) 0.0612(8) Uani d . 1 1
H H42 -0.2661 0.2409 0.0451 0.073 Uiso calc R 1 1
C C43 -0.4111(3) 0.1855(2) -0.0366(2) 0.0774(11) Uani d . 1 1
H H43 -0.4592 0.1799 -0.0120 0.093 Uiso calc R 1 1
C C44 -0.4542(3) 0.1579(2) -0.1056(3) 0.0912(13) Uani d . 1 1
H H44 -0.5321 0.1339 -0.1283 0.109 Uiso calc R 1 1
C C45 -0.3838(3) 0.1648(3) -0.1427(2) 0.0957(13) Uani d . 1 1
H H45 -0.4138 0.1447 -0.1903 0.115 Uiso calc R 1 1
C C46 -0.2674(3) 0.2022(2) -0.10834(18) 0.0699(9) Uani d . 1 1
H H46 -0.2196 0.2078 -0.1330 0.084 Uiso calc R 1 1
C C47 0.1010(4) 0.1837(3) 0.1365(3) 0.125(2) Uani d . 1 1
H H47A 0.0313 0.1458 0.1006 0.187 Uiso calc R 1 1
H H47B 0.1128 0.1666 0.1748 0.187 Uiso calc R 1 1
H H47C 0.1625 0.1835 0.1200 0.187 Uiso calc R 1 1
C C48 0.0262(3) 0.4297(2) 0.1747(2) 0.1070(15) Uani d . 1 1
H H48A -0.0391 0.4182 0.1361 0.161 Uiso calc R 1 1
H H48B 0.0595 0.4888 0.2004 0.161 Uiso calc R 1 1
H H48C 0.0040 0.4022 0.2035 0.161 Uiso calc R 1 1
C C49 0.2056(2) 0.12378(14) -0.03989(12) 0.0367(5) Uani d . 1 1
C C50 0.2982(2) 0.10667(15) 0.00392(13) 0.0396(5) Uani d . 1 1
C C51 0.3059(3) 0.02798(19) -0.00990(17) 0.0665(8) Uani d . 1 1
H H51 0.2513 -0.0172 -0.0476 0.080 Uiso calc R 1 1
C C52 0.3954(3) 0.0163(2) 0.0326(2) 0.0809(11) Uani d . 1 1
H H52 0.4008 -0.0366 0.0226 0.097 Uiso calc R 1 1
C C53 0.4739(3) 0.0804(3) 0.0880(2) 0.0775(10) Uani d . 1 1
H H53 0.5338 0.0719 0.1157 0.093 Uiso calc R 1 1
C C54 0.4659(3) 0.1580(2) 0.10371(18) 0.0763(10) Uani d . 1 1
H H54 0.5190 0.2020 0.1428 0.092 Uiso calc R 1 1
C C55 0.3787(2) 0.17106(19) 0.06154(15) 0.0570(7) Uani d . 1 1
H H55 0.3743 0.2243 0.0723 0.068 Uiso calc R 1 1
C C56 -0.0655(4) 0.0440(3) -0.26010(18) 0.1022(14) Uani d . 1 1
H H56A -0.0614 0.0112 -0.3023 0.153 Uiso calc R 1 1
H H56B -0.0457 0.1014 -0.2553 0.153 Uiso calc R 1 1
H H56C -0.1411 0.0243 -0.2604 0.153 Uiso calc R 1 1
C C57 -0.1442(3) 0.0161(2) -0.0821(2) 0.0926(12) Uani d . 1 1
H H57A -0.2146 -0.0279 -0.0955 0.139 Uiso calc R 1 1
H H57B -0.1557 0.0688 -0.0707 0.139 Uiso calc R 1 1
H H57C -0.0903 0.0157 -0.0429 0.139 Uiso calc R 1 1
C C58 0.1793(2) 0.25685(16) -0.20392(13) 0.0407(6) Uani d . 1 1
C C59 0.2349(2) 0.20720(15) -0.24419(12) 0.0400(5) Uani d . 1 1
C C60 0.2657(2) 0.22763(18) -0.29488(13) 0.0500(7) Uani d . 1 1
H H60 0.2476 0.2700 -0.3068 0.060 Uiso calc R 1 1
C C61 0.3239(2) 0.1842(2) -0.32791(15) 0.0615(8) Uani d . 1 1
H H61 0.3472 0.1990 -0.3609 0.074 Uiso calc R 1 1
C C62 0.3469(3) 0.1203(2) -0.31213(16) 0.0655(9) Uani d . 1 1
H H62 0.3857 0.0916 -0.3345 0.079 Uiso calc R 1 1
C C63 0.3135(3) 0.09776(19) -0.26378(17) 0.0654(8) Uani d . 1 1
H H63 0.3272 0.0529 -0.2543 0.078 Uiso calc R 1 1
C C64 0.2587(2) 0.14274(18) -0.22884(15) 0.0562(7) Uani d . 1 1
H H64 0.2381 0.1288 -0.1948 0.067 Uiso calc R 1 1
C C65 0.1555(4) 0.4686(3) -0.2446(2) 0.1210(17) Uani d . 1 1
H H65A 0.0836 0.4499 -0.2806 0.181 Uiso calc R 1 1
H H65B 0.2014 0.4383 -0.2601 0.181 Uiso calc R 1 1
H H65C 0.1927 0.5271 -0.2324 0.181 Uiso calc R 1 1
C C66 -0.1299(3) 0.2653(3) -0.2587(2) 0.1158(16) Uani d . 1 1
H H66A -0.1822 0.2468 -0.3046 0.174 Uiso calc R 1 1
H H66B -0.1697 0.2721 -0.2273 0.174 Uiso calc R 1 1
H H66C -0.0946 0.2247 -0.2552 0.174 Uiso calc R 1 1
C C67 0.4255(2) 0.34355(17) -0.01629(17) 0.0571(8) Uani d . 1 1
H H67 0.3969 0.2913 -0.0516 0.068 Uiso calc R 1 1
C C68 0.5426(3) 0.3810(2) 0.0161(2) 0.0690(9) Uani d . 1 1
H H68 0.5904 0.3547 0.0019 0.083 Uiso calc R 1 1
C C69 0.5851(2) 0.4557(2) 0.0682(2) 0.0720(10) Uani d . 1 1
H H69 0.6629 0.4811 0.0907 0.086 Uiso calc R 1 1
C C70 0.5126(2) 0.49542(18) 0.08852(16) 0.0572(7) Uani d . 1 1
C C71 0.3956(2) 0.45465(15) 0.05225(14) 0.0449(6) Uani d . 1 1
C C72 0.5508(3) 0.5757(2) 0.14362(19) 0.0777(10) Uani d . 1 1
H H72 0.6277 0.6022 0.1690 0.093 Uiso calc R 1 1
C C73 0.4783(3) 0.6129(2) 0.15896(19) 0.0767(10) Uani d . 1 1
H H73 0.5056 0.6647 0.1947 0.092 Uiso calc R 1 1
C C74 0.3599(3) 0.57442(17) 0.12140(15) 0.0554(7) Uani d . 1 1
C C75 0.3180(2) 0.49520(14) 0.06853(13) 0.0417(6) Uani d . 1 1
C C76 0.2810(3) 0.61253(18) 0.13343(17) 0.0688(9) Uani d . 1 1
H H76 0.3054 0.6653 0.1675 0.083 Uiso calc R 1 1
C C77 0.1700(3) 0.57299(19) 0.09574(17) 0.0681(9) Uani d . 1 1
H H77 0.1174 0.5982 0.1032 0.082 Uiso calc R 1 1
C C78 0.1357(3) 0.49342(17) 0.04531(15) 0.0591(8) Uani d . 1 1
H H78 0.0588 0.4662 0.0201 0.071 Uiso calc R 1 1

loop_
_atom_site_aniso_label
_atom_site_aniso_U_11
_atom_site_aniso_U_22
_atom_site_aniso_U_33
_atom_site_aniso_U_12
_atom_site_aniso_U_13
_atom_site_aniso_U_23
Nd1 0.03239(7) 0.02905(7) 0.03956(8) 0.01171(5) 0.01436(6) 0.01453(6)
Nd2 0.03584(7) 0.03235(7) 0.03512(8) 0.01356(5) 0.01268(6) 0.01353(6)
P1 0.0384(3) 0.0307(3) 0.0429(4) 0.0078(3) 0.0088(3) 0.0087(3)
P2 0.0395(3) 0.0461(4) 0.0442(4) 0.0218(3) 0.0154(3) 0.0219(3)
P3 0.0396(3) 0.0483(4) 0.0411(4) 0.0164(3) 0.0127(3) 0.0226(3)
P4 0.0478(4) 0.0615(5) 0.0392(4) 0.0248(4) 0.0158(3) 0.0235(4)
P5 0.0421(3) 0.0352(3) 0.0442(4) 0.0085(3) 0.0049(3) 0.0071(3)
P6 0.0464(4) 0.0568(4) 0.0400(4) 0.0275(3) 0.0144(3) 0.0229(3)
O1 0.0363(9) 0.0338(9) 0.0572(12) 0.0109(7) 0.0088(8) 0.0144(8)
O2 0.0385(9) 0.0332(9) 0.0744(13) 0.0131(8) 0.0126(9) 0.0239(9)
O3 0.0707(14) 0.0609(13) 0.0465(12) 0.0186(11) 0.0190(11) 0.0116(10)
O4 0.0467(10) 0.0413(10) 0.0642(13) 0.0040(8) 0.0139(10) 0.0167(10)
O5 0.0804(14) 0.0680(12) 0.0555(12) 0.0540(11) 0.0392(11) 0.0360(10)
O6 0.0987(16) 0.0619(12) 0.0672(14) 0.0516(12) 0.0570(13) 0.0385(11)
O7 0.0557(12) 0.0461(11) 0.0925(17) 0.0241(10) 0.0343(12) 0.0271(11)
O8 0.0521(11) 0.0821(15) 0.0576(13) 0.0353(11) 0.0092(11) 0.0268(12)
O9 0.0391(9) 0.0617(11) 0.0468(11) 0.0189(9) 0.0146(8) 0.0278(9)
O10 0.0392(9) 0.0471(10) 0.0496(11) 0.0204(8) 0.0195(8) 0.0252(9)
O11 0.0515(11) 0.0669(13) 0.0591(13) 0.0250(10) 0.0192(10) 0.0395(11)
O12 0.0666(13) 0.0568(13) 0.0538(13) 0.0241(11) 0.0109(11) 0.0129(11)
O13 0.0472(10) 0.0718(13) 0.0453(11) 0.0249(10) 0.0166(9) 0.0290(10)
O14 0.0411(9) 0.0520(10) 0.0472(11) 0.0205(8) 0.0190(8) 0.0244(9)
O15 0.0791(15) 0.1132(19) 0.0650(14) 0.0552(14) 0.0380(13) 0.0603(14)
O16 0.0632(13) 0.0711(15) 0.0654(15) 0.0248(12) 0.0149(12) 0.0056(12)
O17 0.0408(9) 0.0398(10) 0.0570(12) 0.0133(8) 0.0023(9) 0.0093(9)
O18 0.0436(10) 0.0354(9) 0.0632(13) 0.0120(8) 0.0048(9) 0.0197(9)
O19 0.0740(14) 0.0623(13) 0.0489(13) 0.0212(11) 0.0149(12) 0.0074(11)
O20 0.0517(12) 0.0500(12) 0.0704(14) 0.0023(9) 0.0118(11) 0.0183(11)
O21 0.0695(12) 0.0552(11) 0.0472(11) 0.0399(10) 0.0268(10) 0.0270(9)
O22 0.1136(18) 0.0769(14) 0.0640(14) 0.0676(14) 0.0610(14) 0.0443(12)
O23 0.0879(16) 0.0633(13) 0.0795(16) 0.0357(12) 0.0416(14) 0.0441(13)
O24 0.0538(12) 0.0974(18) 0.0611(14) 0.0368(13) 0.0064(11) 0.0231(13)
N1 0.0472(12) 0.0313(11) 0.0537(14) 0.0136(9) 0.0070(11) 0.0108(10)
N2 0.0548(13) 0.0554(14) 0.0453(13) 0.0300(11) 0.0249(11) 0.0244(11)
N3 0.0377(11) 0.0627(14) 0.0508(14) 0.0172(10) 0.0171(11) 0.0297(12)
N4 0.0367(10) 0.0338(10) 0.0445(12) 0.0142(9) 0.0135(10) 0.0156(9)
N5 0.0365(10) 0.0307(10) 0.0572(14) 0.0118(9) 0.0211(10) 0.0166(10)
N6 0.0443(12) 0.0665(15) 0.0460(13) 0.0180(11) 0.0168(11) 0.0266(12)
N7 0.0505(13) 0.0361(12) 0.0589(15) 0.0139(10) 0.0004(12) 0.0113(11)
N8 0.0602(14) 0.0699(16) 0.0367(12) 0.0370(13) 0.0181(11) 0.0219(12)
N9 0.0408(11) 0.0358(11) 0.0611(15) 0.0125(9) 0.0202(11) 0.0189(11)
N10 0.0430(11) 0.0372(11) 0.0442(13) 0.0172(10) 0.0069(10) 0.0116(10)
C1 0.0382(12) 0.0323(12) 0.0360(13) 0.0167(10) 0.0161(11) 0.0126(10)
C2 0.0408(13) 0.0409(13) 0.0370(14) 0.0189(11) 0.0169(11) 0.0162(11)
C3 0.0581(17) 0.0458(15) 0.0623(19) 0.0271(14) 0.0162(15) 0.0189(14)
C4 0.073(2) 0.072(2) 0.093(3) 0.0485(19) 0.031(2) 0.046(2)
C5 0.062(2) 0.111(3) 0.069(2) 0.048(2) 0.0243(19) 0.053(2)
C6 0.0562(18) 0.096(3) 0.0454(18) 0.0289(18) 0.0079(15) 0.0206(18)
C7 0.0505(15) 0.0534(16) 0.0440(16) 0.0213(13) 0.0122(13) 0.0137(14)
C8 0.118(3) 0.107(3) 0.048(2) 0.028(3) 0.012(2) 0.028(2)
C9 0.072(2) 0.071(2) 0.099(3) 0.0195(18) 0.045(2) 0.040(2)
C10 0.0311(11) 0.0372(12) 0.0356(13) 0.0080(10) 0.0124(10) 0.0086(11)
C11 0.0314(11) 0.0427(13) 0.0322(13) 0.0096(10) 0.0092(10) 0.0074(11)
C12 0.0408(13) 0.0528(15) 0.0388(14) 0.0160(12) 0.0138(12) 0.0162(12)
C13 0.0509(16) 0.082(2) 0.0415(16) 0.0228(16) 0.0248(14) 0.0190(15)
C14 0.0529(16) 0.072(2) 0.0452(17) 0.0309(16) 0.0190(14) 0.0088(15)
C15 0.0667(19) 0.0572(18) 0.061(2) 0.0364(16) 0.0254(17) 0.0173(16)
C16 0.0573(16) 0.0519(16) 0.0507(17) 0.0278(14) 0.0251(14) 0.0200(14)
C17 0.099(3) 0.055(2) 0.162(4) 0.043(2) 0.062(3) 0.033(2)
C18 0.136(4) 0.153(4) 0.069(3) 0.084(4) 0.001(3) 0.024(3)
C19 0.0367(12) 0.0344(12) 0.0424(14) 0.0154(10) 0.0147(11) 0.0146(11)
C20 0.0382(12) 0.0345(12) 0.0535(16) 0.0162(10) 0.0146(12) 0.0205(12)
C21 0.0438(14) 0.0557(17) 0.0637(19) 0.0206(13) 0.0220(14) 0.0303(15)
C22 0.0405(15) 0.070(2) 0.088(3) 0.0191(15) 0.0245(17) 0.041(2)
C23 0.0399(16) 0.075(2) 0.106(3) 0.0065(16) 0.0073(19) 0.043(2)
C24 0.062(2) 0.101(3) 0.064(2) 0.004(2) -0.0074(19) 0.027(2)
C25 0.0489(17) 0.075(2) 0.059(2) 0.0078(16) 0.0113(15) 0.0283(18)
C26 0.088(3) 0.065(2) 0.121(3) 0.035(2) 0.044(3) 0.054(2)
C27 0.094(3) 0.081(3) 0.055(2) 0.016(2) -0.002(2) 0.019(2)
C28 0.0456(14) 0.0376(14) 0.079(2) 0.0178(12) 0.0311(15) 0.0211(14)
C29 0.0422(15) 0.0523(17) 0.100(3) 0.0246(14) 0.0323(17) 0.0353(18)
C30 0.0329(13) 0.0598(19) 0.101(3) 0.0149(13) 0.0197(16) 0.0427(19)
C31 0.0332(12) 0.0439(14) 0.0652(19) 0.0074(11) 0.0101(13) 0.0264(14)
C32 0.0344(12) 0.0326(12) 0.0512(15) 0.0095(10) 0.0134(11) 0.0214(12)
C33 0.0389(14) 0.0508(17) 0.072(2) 0.0028(13) 0.0012(15) 0.0174(16)
C34 0.0537(17) 0.0441(16) 0.060(2) 0.0029(14) 0.0032(15) 0.0064(15)
C35 0.0492(15) 0.0355(13) 0.0512(17) 0.0115(12) 0.0104(13) 0.0100(13)
C36 0.0371(12) 0.0320(12) 0.0435(14) 0.0115(10) 0.0111(11) 0.0153(11)
C37 0.072(2) 0.0389(15) 0.059(2) 0.0192(15) 0.0191(17) 0.0045(14)
C38 0.0657(19) 0.0486(16) 0.072(2) 0.0317(15) 0.0310(18) 0.0190(16)
C39 0.0447(14) 0.0425(14) 0.0588(18) 0.0208(12) 0.0177(14) 0.0177(13)
C40 0.0411(13) 0.0375(13) 0.0441(15) 0.0160(11) 0.0172(12) 0.0139(12)
C41 0.0438(14) 0.0401(14) 0.0556(17) 0.0165(12) 0.0146(13) 0.0216(13)
C42 0.0481(16) 0.069(2) 0.076(2) 0.0231(15) 0.0239(16) 0.0356(18)
C43 0.0495(18) 0.081(2) 0.119(3) 0.0286(18) 0.032(2) 0.053(3)
C44 0.0488(19) 0.077(3) 0.132(4) 0.0105(18) 0.008(2) 0.049(3)
C45 0.069(2) 0.091(3) 0.081(3) 0.002(2) -0.010(2) 0.023(2)
C46 0.0555(18) 0.077(2) 0.061(2) 0.0091(17) 0.0099(17) 0.0234(18)
C47 0.168(5) 0.136(4) 0.173(5) 0.104(4) 0.105(4) 0.119(4)
C48 0.097(3) 0.096(3) 0.104(3) 0.036(2) 0.045(3) -0.005(3)
C49 0.0426(13) 0.0359(12) 0.0347(13) 0.0173(11) 0.0152(11) 0.0133(11)
C50 0.0445(13) 0.0403(13) 0.0400(14) 0.0200(11) 0.0167(12) 0.0176(12)
C51 0.073(2) 0.0530(18) 0.071(2) 0.0341(16) 0.0138(18) 0.0201(17)
C52 0.088(3) 0.078(2) 0.099(3) 0.058(2) 0.027(2) 0.046(2)
C53 0.069(2) 0.109(3) 0.075(3) 0.050(2) 0.018(2) 0.054(2)
C54 0.060(2) 0.091(3) 0.060(2) 0.028(2) 0.0001(17) 0.023(2)
C55 0.0550(17) 0.0568(17) 0.0498(18) 0.0231(14) 0.0058(14) 0.0151(15)
C56 0.130(4) 0.109(3) 0.047(2) 0.040(3) 0.007(2) 0.023(2)
C57 0.091(3) 0.093(3) 0.112(3) 0.028(2) 0.051(3) 0.053(3)
C58 0.0375(12) 0.0464(14) 0.0348(14) 0.0114(11) 0.0156(11) 0.0106(12)
C59 0.0354(12) 0.0418(14) 0.0354(13) 0.0101(11) 0.0122(11) 0.0075(11)
C60 0.0459(15) 0.0639(18) 0.0391(15) 0.0193(13) 0.0163(13) 0.0166(13)
C61 0.0563(17) 0.089(2) 0.0421(17) 0.0271(17) 0.0241(15) 0.0210(17)
C62 0.0629(19) 0.087(2) 0.0496(18) 0.0402(18) 0.0258(16) 0.0125(17)
C63 0.077(2) 0.0623(19) 0.069(2) 0.0397(17) 0.0334(19) 0.0219(17)
C64 0.0655(18) 0.0598(18) 0.0565(19) 0.0293(15) 0.0332(16) 0.0239(15)
C65 0.190(5) 0.127(4) 0.137(4) 0.089(4) 0.110(4) 0.101(3)
C66 0.056(2) 0.136(4) 0.104(3) 0.029(2) 0.007(2) -0.004(3)
C67 0.0474(15) 0.0443(15) 0.083(2) 0.0172(13) 0.0280(16) 0.0228(15)
C68 0.0518(18) 0.061(2) 0.109(3) 0.0261(16) 0.038(2) 0.040(2)
C69 0.0366(15) 0.067(2) 0.108(3) 0.0106(15) 0.0185(18) 0.039(2)
C70 0.0437(15) 0.0491(16) 0.069(2) 0.0064(13) 0.0127(15) 0.0239(16)
C71 0.0399(13) 0.0362(13) 0.0541(17) 0.0082(11) 0.0116(13) 0.0195(13)
C72 0.0473(17) 0.058(2) 0.087(3) -0.0051(15) -0.0003(18) 0.0111(19)
C73 0.063(2) 0.0474(18) 0.079(3) -0.0002(16) 0.0062(19) -0.0003(17)
C74 0.0578(17) 0.0393(15) 0.0523(18) 0.0103(13) 0.0086(15) 0.0090(14)
C75 0.0450(13) 0.0321(12) 0.0425(15) 0.0094(11) 0.0103(12) 0.0147(11)
C76 0.081(2) 0.0403(16) 0.064(2) 0.0211(16) 0.0129(19) 0.0017(15)
C77 0.078(2) 0.0513(18) 0.066(2) 0.0363(17) 0.0161(19) 0.0067(16)
C78 0.0558(17) 0.0481(16) 0.062(2) 0.0275(14) 0.0067(15) 0.0092(15)

loop_
_atom_type_symbol
_atom_type_description
_atom_type_scat_dispersion_real
_atom_type_scat_dispersion_imag
_atom_type_scat_source
C C 0.0033 0.0016 'International Tables Vol C Tables 4.2.6.8 and 6.1.1.4'
H H 0.0000 0.0000 'International Tables Vol C Tables 4.2.6.8 and 6.1.1.4'
N N 0.0061 0.0033 'International Tables Vol C Tables 4.2.6.8 and 6.1.1.4'
O O 0.0106 0.0060 'International Tables Vol C Tables 4.2.6.8 and 6.1.1.4'
P P 0.1023 0.0942 'International Tables Vol C Tables 4.2.6.8 and 6.1.1.4'
Nd Nd -0.1943 3.0179 'International Tables Vol C Tables 4.2.6.8 and 6.1.1.4'

loop_
_geom_angle_atom_site_label_1
_geom_angle_atom_site_label_2
_geom_angle_atom_site_label_3
_geom_angle
O1 Nd1 O5 105.89(7)
O1 Nd1 O9 95.87(6)
O1 Nd1 O10 74.75(6)
O1 Nd1 N4 154.43(6)
O1 Nd1 N5 141.74(6)
O2 Nd1 O1 72.41(6)
O2 Nd1 O5 145.25(6)
O2 Nd1 O6 74.64(7)
O2 Nd1 O9 74.16(6)
O2 Nd1 O10 130.12(6)
O2 Nd1 N4 122.25(6)
O2 Nd1 N5 71.56(6)
O5 Nd1 N4 74.38(6)
O5 Nd1 N5 96.51(7)
O6 Nd1 O1 80.63(7)
O6 Nd1 O5 70.92(6)
O6 Nd1 O9 148.15(6)
O6 Nd1 O10 134.46(7)
O6 Nd1 N4 121.96(6)
O6 Nd1 N5 77.92(7)
O9 Nd1 O5 139.08(6)
O9 Nd1 N4 71.37(6)
O9 Nd1 N5 86.35(6)
O10 Nd1 O5 79.75(6)
O10 Nd1 O9 73.04(6)
O10 Nd1 N4 80.25(6)
O10 Nd1 N5 140.82(6)
N5 Nd1 N4 61.46(6)
O13 Nd2 N9 84.61(6)
O13 Nd2 N10 71.48(6)
O14 Nd2 O13 73.51(6)
O14 Nd2 O17 74.69(6)
O14 Nd2 O21 79.65(6)
O14 Nd2 N9 140.86(6)
O14 Nd2 N10 80.91(6)
O17 Nd2 O13 100.04(6)
O17 Nd2 O21 102.53(7)
O17 Nd2 N9 142.29(6)
O17 Nd2 N10 155.58(6)
O18 Nd2 O13 74.25(6)
O18 Nd2 O14 128.24(6)
O18 Nd2 O17 72.40(6)
O18 Nd2 O21 145.98(6)
O18 Nd2 O22 74.53(7)
O18 Nd2 N9 73.04(6)
O18 Nd2 N10 124.25(6)
O21 Nd2 O13 138.63(6)
O21 Nd2 N9 97.66(6)
O21 Nd2 N10 73.68(6)
O22 Nd2 O13 147.55(7)
O22 Nd2 O14 134.97(7)
O22 Nd2 O17 78.67(7)
O22 Nd2 O21 71.51(6)
O22 Nd2 N9 78.03(8)
O22 Nd2 N10 120.99(7)
N9 Nd2 N10 61.26(6)
O1 P1 O3 112.66(12)
O1 P1 O4 109.62(10)
O1 P1 N1 118.72(11)
O3 P1 O4 100.68(11)
O3 P1 N1 106.13(12)
O4 P1 N1 107.41(11)
O5 P2 O7 111.66(12)
O5 P2 O8 106.29(11)
O5 P2 N2 120.50(11)
O7 P2 N2 102.81(11)
O8 P2 O7 104.54(12)
O8 P2 N2 110.00(12)
O9 P3 O11 110.11(10)
O9 P3 O12 113.09(11)
O9 P3 N3 118.33(11)
O11 P3 N3 107.04(11)
O12 P3 O11 101.09(12)
O12 P3 N3 105.63(12)
O13 P4 O15 111.05(11)
O13 P4 O16 108.68(12)
O13 P4 N6 118.23(11)
O15 P4 N6 106.37(12)
O16 P4 O15 101.28(13)
O16 P4 N6 109.91(12)
O17 P5 O19 112.78(12)
O17 P5 O20 110.18(11)
O17 P5 N7 119.02(11)
O19 P5 O20 100.54(12)
O19 P5 N7 105.20(13)
O20 P5 N7 107.40(12)
O21 P6 O23 108.90(12)
O21 P6 O24 111.59(12)
O21 P6 N8 119.17(11)
O23 P6 N8 107.56(12)
O24 P6 O23 100.34(13)
O24 P6 N8 107.58(12)
P1 O1 Nd1 130.79(10)
C1 O2 Nd1 141.14(15)
C8 O3 P1 120.0(2)
C9 O4 P1 119.33(19)
P2 O5 Nd1 134.60(10)
C10 O6 Nd1 144.24(16)
C17 O7 P2 119.52(18)
C18 O8 P2 122.5(2)
P3 O9 Nd1 131.27(10)
C19 O10 Nd1 131.91(14)
C26 O11 P3 118.2(2)
C27 O12 P3 121.0(2)
P4 O13 Nd2 129.42(11)
C40 O14 Nd2 132.16(15)
C47 O15 P4 119.7(2)
C48 O16 P4 122.4(2)
P5 O17 Nd2 131.76(10)
C49 O18 Nd2 142.25(16)
C56 O19 P5 120.6(2)
C57 O20 P5 119.3(2)
P6 O21 Nd2 134.70(10)
C58 O22 Nd2 143.54(17)
C65 O23 P6 120.8(2)
C66 O24 P6 117.5(2)
C1 N1 P1 120.83(17)
C10 N2 P2 122.01(17)
C19 N3 P3 121.89(17)
C36 N4 Nd1 119.87(14)
C39 N4 Nd1 121.42(16)
C39 N4 C36 117.8(2)
C28 N5 Nd1 121.43(17)
C28 N5 C32 117.5(2)
C32 N5 Nd1 120.09(14)
C40 N6 P4 121.49(18)
C49 N7 P5 122.03(18)
C58 N8 P6 123.71(18)
C67 N9 Nd2 121.28(18)
C67 N9 C71 118.0(2)
C71 N9 Nd2 120.03(15)
C75 N10 Nd2 119.96(15)
C78 N10 Nd2 121.64(18)
C78 N10 C75 117.5(2)
O2 C1 N1 126.8(2)
O2 C1 C2 115.3(2)
N1 C1 C2 117.9(2)
C3 C2 C1 121.9(2)
C7 C2 C1 119.8(2)
C7 C2 C3 118.3(3)
C2 C3 H3 119.9
C2 C3 C4 120.3(3)
C4 C3 H3 119.9
C3 C4 H4 119.7
C5 C4 C3 120.7(3)
C5 C4 H4 119.7
C4 C5 H5 120.0
C4 C5 C6 120.0(3)
C6 C5 H5 120.0
C5 C6 H6 120.1
C5 C6 C7 119.8(3)
C7 C6 H6 120.1
C2 C7 C6 120.9(3)
C2 C7 H7 119.6
C6 C7 H7 119.6
O3 C8 H8A 109.5
O3 C8 H8B 109.5
O3 C8 H8C 109.5
H8A C8 H8B 109.5
H8A C8 H8C 109.5
H8B C8 H8C 109.5
O4 C9 H9A 109.5
O4 C9 H9B 109.5
O4 C9 H9C 109.5
H9A C9 H9B 109.5
H9A C9 H9C 109.5
H9B C9 H9C 109.5
O6 C10 N2 126.9(2)
O6 C10 C11 115.1(2)
N2 C10 C11 117.9(2)
C12 C11 C10 121.2(2)
C16 C11 C10 119.0(2)
C16 C11 C12 119.8(2)
C11 C12 H12 120.2
C11 C12 C13 119.6(3)
C13 C12 H12 120.2
C12 C13 H13 119.9
C14 C13 C12 120.1(2)
C14 C13 H13 119.9
C13 C14 H14 120.0
C15 C14 C13 120.0(2)
C15 C14 H14 120.0
C14 C15 H15 119.6
C14 C15 C16 120.8(3)
C16 C15 H15 119.6
C11 C16 C15 119.6(2)
C11 C16 H16 120.2
C15 C16 H16 120.2
O7 C17 H17A 109.5
O7 C17 H17B 109.5
O7 C17 H17C 109.5
H17A C17 H17B 109.5
H17A C17 H17C 109.5
H17B C17 H17C 109.5
O8 C18 H18A 109.5
O8 C18 H18B 109.5
O8 C18 H18C 109.5
H18A C18 H18B 109.5
H18A C18 H18C 109.5
H18B C18 H18C 109.5
O10 C19 N3 126.9(2)
O10 C19 C20 117.1(2)
N3 C19 C20 116.0(2)
C21 C20 C19 121.7(2)
C25 C20 C19 120.1(2)
C25 C20 C21 118.3(3)
C20 C21 H21 119.4
C22 C21 C20 121.3(3)
C22 C21 H21 119.4
C21 C22 H22 120.1
C23 C22 C21 119.8(3)
C23 C22 H22 120.1
C22 C23 H23 119.8
C22 C23 C24 120.4(3)
C24 C23 H23 119.8
C23 C24 H24 120.0
C23 C24 C25 120.1(3)
C25 C24 H24 120.0
C20 C25 C24 120.2(3)
C20 C25 H25 119.9
C24 C25 H25 119.9
O11 C26 H26A 109.5
O11 C26 H26B 109.5
O11 C26 H26C 109.5
H26A C26 H26B 109.5
H26A C26 H26C 109.5
H26B C26 H26C 109.5
O12 C27 H27A 109.5
O12 C27 H27B 109.5
O12 C27 H27C 109.5
H27A C27 H27B 109.5
H27A C27 H27C 109.5
H27B C27 H27C 109.5
N5 C28 H28 118.1
N5 C28 C29 123.8(3)
C29 C28 H28 118.1
C28 C29 H29 120.5
C30 C29 C28 119.1(3)
C30 C29 H29 120.5
C29 C30 H30 119.9
C29 C30 C31 120.2(3)
C31 C30 H30 119.9
C30 C31 C32 117.0(3)
C30 C31 C33 123.9(3)
C32 C31 C33 119.1(2)
N5 C32 C31 122.5(2)
N5 C32 C36 118.4(2)
C31 C32 C36 119.2(2)
C31 C33 H33 119.2
C34 C33 C31 121.5(3)
C34 C33 H33 119.2
C33 C34 H34 119.3
C33 C34 C35 121.3(3)
C35 C34 H34 119.3
C36 C35 C34 119.4(2)
C37 C35 C34 123.4(3)
C37 C35 C36 117.1(3)
N4 C36 C32 118.1(2)
N4 C36 C35 122.4(2)
C35 C36 C32 119.5(2)
C35 C37 H37 119.9
C38 C37 C35 120.1(3)
C38 C37 H37 119.9
C37 C38 H38 120.7
C37 C38 C39 118.6(3)
C39 C38 H38 120.7
N4 C39 C38 123.8(3)
N4 C39 H39 118.1
C38 C39 H39 118.1
O14 C40 N6 126.2(2)
O14 C40 C41 117.4(2)
N6 C40 C41 116.3(2)
C42 C41 C40 121.3(3)
C46 C41 C40 119.8(2)
C46 C41 C42 118.9(3)
C41 C42 H42 119.7
C43 C42 C41 120.7(3)
C43 C42 H42 119.7
C42 C43 H43 120.0
C44 C43 C42 120.0(3)
C44 C43 H43 120.0
C43 C44 H44 119.7
C43 C44 C45 120.6(4)
C45 C44 H44 119.7
C44 C45 H45 120.3
C44 C45 C46 119.3(4)
C46 C45 H45 120.3
C41 C46 C45 120.5(3)
C41 C46 H46 119.8
C45 C46 H46 119.8
O15 C47 H47A 109.5
O15 C47 H47B 109.5
O15 C47 H47C 109.5
H47A C47 H47B 109.5
H47A C47 H47C 109.5
H47B C47 H47C 109.5
O16 C48 H48A 109.5
O16 C48 H48B 109.5
O16 C48 H48C 109.5
H48A C48 H48B 109.5
H48A C48 H48C 109.5
H48B C48 H48C 109.5
O18 C49 N7 126.7(2)
O18 C49 C50 115.5(2)
N7 C49 C50 117.8(2)
C51 C50 C49 122.8(3)
C55 C50 C49 119.2(2)
C55 C50 C51 118.0(3)
C50 C51 H51 120.0
C50 C51 C52 120.0(3)
C52 C51 H51 120.0
C51 C52 H52 119.6
C53 C52 C51 120.9(3)
C53 C52 H52 119.6
C52 C53 H53 120.0
C52 C53 C54 120.0(3)
C54 C53 H53 120.0
C53 C54 H54 120.0
C53 C54 C55 120.0(3)
C55 C54 H54 120.0
C50 C55 C54 121.1(3)
C50 C55 H55 119.4
C54 C55 H55 119.4
O19 C56 H56A 109.5
O19 C56 H56B 109.5
O19 C56 H56C 109.5
H56A C56 H56B 109.5
H56A C56 H56C 109.5
H56B C56 H56C 109.5
O20 C57 H57A 109.5
O20 C57 H57B 109.5
O20 C57 H57C 109.5
H57A C57 H57B 109.5
H57A C57 H57C 109.5
H57B C57 H57C 109.5
O22 C58 N8 127.1(2)
O22 C58 C59 115.2(2)
N8 C58 C59 117.7(2)
C60 C59 C58 120.9(2)
C64 C59 C58 119.6(2)
C64 C59 C60 119.5(2)
C59 C60 H60 120.3
C59 C60 C61 119.5(3)
C61 C60 H60 120.3
C60 C61 H61 119.9
C62 C61 C60 120.3(3)
C62 C61 H61 119.9
C61 C62 H62 119.7
C61 C62 C63 120.7(3)
C63 C62 H62 119.7
C62 C63 H63 120.3
C62 C63 C64 119.4(3)
C64 C63 H63 120.3
C59 C64 C63 120.6(3)
C59 C64 H64 119.7
C63 C64 H64 119.7
O23 C65 H65A 109.5
O23 C65 H65B 109.5
O23 C65 H65C 109.5
H65A C65 H65B 109.5
H65A C65 H65C 109.5
H65B C65 H65C 109.5
O24 C66 H66A 109.5
O24 C66 H66B 109.5
O24 C66 H66C 109.5
H66A C66 H66B 109.5
H66A C66 H66C 109.5
H66B C66 H66C 109.5
N9 C67 H67 118.4
N9 C67 C68 123.3(3)
C68 C67 H67 118.4
C67 C68 H68 120.5
C69 C68 C67 119.0(3)
C69 C68 H68 120.5
C68 C69 H69 119.9
C68 C69 C70 120.2(3)
C70 C69 H69 119.9
C69 C70 C71 117.5(3)
C69 C70 C72 123.9(3)
C71 C70 C72 118.5(3)
N9 C71 C70 122.0(2)
N9 C71 C75 118.3(2)
C70 C71 C75 119.6(2)
C70 C72 H72 119.2
C73 C72 C70 121.6(3)
C73 C72 H72 119.2
C72 C73 H73 119.5
C72 C73 C74 121.0(3)
C74 C73 H73 119.5
C75 C74 C73 119.7(3)
C76 C74 C73 123.1(3)
C76 C74 C75 117.2(3)
N10 C75 C71 117.9(2)
N10 C75 C74 122.5(2)
C74 C75 C71 119.5(2)
C74 C76 H76 119.9
C77 C76 C74 120.2(3)
C77 C76 H76 119.9
C76 C77 H77 120.7
C76 C77 C78 118.7(3)
C78 C77 H77 120.7
N10 C78 C77 123.8(3)
N10 C78 H78 118.1
C77 C78 H78 118.1

loop_
_geom_bond_atom_site_label_1
_geom_bond_atom_site_label_2
_geom_bond_distance
Nd1 O1 2.3986(16)
Nd1 O2 2.3879(16)
Nd1 O5 2.4202(17)
Nd1 O6 2.3952(17)
Nd1 O9 2.4197(17)
Nd1 O10 2.4065(15)
Nd1 N4 2.6725(19)
Nd1 N5 2.6579(19)
Nd2 O13 2.4291(17)
Nd2 O14 2.4014(15)
Nd2 O17 2.4063(17)
Nd2 O18 2.3705(17)
Nd2 O21 2.4282(17)
Nd2 O22 2.3931(16)
Nd2 N9 2.665(2)
Nd2 N10 2.669(2)
P1 O1 1.4907(17)
P1 O3 1.571(2)
P1 O4 1.5754(18)
P1 N1 1.610(2)
P2 O5 1.4814(17)
P2 O7 1.5771(19)
P2 O8 1.565(2)
P2 N2 1.604(2)
P3 O9 1.4847(16)
P3 O11 1.5786(19)
P3 O12 1.567(2)
P3 N3 1.609(2)
P4 O13 1.4835(17)
P4 O15 1.572(2)
P4 O16 1.566(2)
P4 N6 1.613(2)
P5 O17 1.4897(18)
P5 O19 1.570(2)
P5 O20 1.5730(19)
P5 N7 1.604(2)
P6 O21 1.4804(17)
P6 O23 1.574(2)
P6 O24 1.568(2)
P6 N8 1.604(2)
O2 C1 1.252(3)
O3 C8 1.425(4)
O4 C9 1.428(3)
O6 C10 1.258(3)
O7 C17 1.460(3)
O8 C18 1.399(4)
O10 C19 1.267(2)
O11 C26 1.441(4)
O12 C27 1.426(4)
O14 C40 1.268(3)
O15 C47 1.403(4)
O16 C48 1.424(4)
O18 C49 1.254(3)
O19 C56 1.420(4)
O20 C57 1.436(4)
O22 C58 1.253(3)
O23 C65 1.433(4)
O24 C66 1.452(4)
N1 C1 1.316(3)
N2 C10 1.316(3)
N3 C19 1.316(3)
N4 C36 1.358(3)
N4 C39 1.321(3)
N5 C28 1.331(3)
N5 C32 1.360(3)
N6 C40 1.315(3)
N7 C49 1.315(3)
N8 C58 1.308(3)
N9 C67 1.326(3)
N9 C71 1.355(3)
N10 C75 1.359(3)
N10 C78 1.319(3)
C1 C2 1.493(3)
C2 C3 1.385(3)
C2 C7 1.384(4)
C3 H3 0.9300
C3 C4 1.391(4)
C4 H4 0.9300
C4 C5 1.354(5)
C5 H5 0.9300
C5 C6 1.377(5)
C6 H6 0.9300
C6 C7 1.385(4)
C7 H7 0.9300
C8 H8A 0.9600
C8 H8B 0.9600
C8 H8C 0.9600
C9 H9A 0.9600
C9 H9B 0.9600
C9 H9C 0.9600
C10 C11 1.510(3)
C11 C12 1.384(3)
C11 C16 1.380(3)
C12 H12 0.9300
C12 C13 1.396(3)
C13 H13 0.9300
C13 C14 1.374(4)
C14 H14 0.9300
C14 C15 1.360(4)
C15 H15 0.9300
C15 C16 1.390(3)
C16 H16 0.9300
C17 H17A 0.9600
C17 H17B 0.9600
C17 H17C 0.9600
C18 H18A 0.9600
C18 H18B 0.9600
C18 H18C 0.9600
C19 C20 1.496(3)
C20 C21 1.386(3)
C20 C25 1.380(4)
C21 H21 0.9300
C21 C22 1.380(4)
C22 H22 0.9300
C22 C23 1.356(5)
C23 H23 0.9300
C23 C24 1.374(5)
C24 H24 0.9300
C24 C25 1.390(4)
C25 H25 0.9300
C26 H26A 0.9600
C26 H26B 0.9600
C26 H26C 0.9600
C27 H27A 0.9600
C27 H27B 0.9600
C27 H27C 0.9600
C28 H28 0.9300
C28 C29 1.384(4)
C29 H29 0.9300
C29 C30 1.355(4)
C30 H30 0.9300
C30 C31 1.405(4)
C31 C32 1.413(3)
C31 C33 1.435(4)
C32 C36 1.438(3)
C33 H33 0.9300
C33 C34 1.324(4)
C34 H34 0.9300
C34 C35 1.433(4)
C35 C36 1.406(3)
C35 C37 1.405(4)
C37 H37 0.9300
C37 C38 1.356(4)
C38 H38 0.9300
C38 C39 1.392(4)
C39 H39 0.9300
C40 C41 1.493(3)
C41 C42 1.384(3)
C41 C46 1.373(4)
C42 H42 0.9300
C42 C43 1.383(4)
C43 H43 0.9300
C43 C44 1.351(5)
C44 H44 0.9300
C44 C45 1.381(5)
C45 H45 0.9300
C45 C46 1.392(5)
C46 H46 0.9300
C47 H47A 0.9600
C47 H47B 0.9600
C47 H47C 0.9600
C48 H48A 0.9600
C48 H48B 0.9600
C48 H48C 0.9600
C49 C50 1.490(3)
C50 C51 1.382(4)
C50 C55 1.376(4)
C51 H51 0.9300
C51 C52 1.393(5)
C52 H52 0.9300
C52 C53 1.344(5)
C53 H53 0.9300
C53 C54 1.362(5)
C54 H54 0.9300
C54 C55 1.382(4)
C55 H55 0.9300
C56 H56A 0.9600
C56 H56B 0.9600
C56 H56C 0.9600
C57 H57A 0.9600
C57 H57B 0.9600
C57 H57C 0.9600
C58 C59 1.508(3)
C59 C60 1.383(3)
C59 C64 1.370(4)
C60 H60 0.9300
C60 C61 1.393(4)
C61 H61 0.9300
C61 C62 1.362(4)
C62 H62 0.9300
C62 C63 1.366(4)
C63 H63 0.9300
C63 C64 1.394(4)
C64 H64 0.9300
C65 H65A 0.9600
C65 H65B 0.9600
C65 H65C 0.9600
C66 H66A 0.9600
C66 H66B 0.9600
C66 H66C 0.9600
C67 H67 0.9300
C67 C68 1.394(4)
C68 H68 0.9300
C68 C69 1.346(5)
C69 H69 0.9300
C69 C70 1.397(4)
C70 C71 1.408(4)
C70 C72 1.445(4)
C71 C75 1.438(3)
C72 H72 0.9300
C72 C73 1.337(5)
C73 H73 0.9300
C73 C74 1.425(4)
C74 C75 1.406(3)
C74 C76 1.402(4)
C76 H76 0.9300
C76 C77 1.349(4)
C77 H77 0.9300
C77 C78 1.398(4)
C78 H78 0.9300

loop_
_geom_torsion_atom_site_label_1
_geom_torsion_atom_site_label_2
_geom_torsion_atom_site_label_3
_geom_torsion_atom_site_label_4
_geom_torsion
Nd1 O2 C1 N1 25.5(4)
Nd1 O2 C1 C2 -154.29(19)
Nd1 O6 C10 N2 -8.2(5)
Nd1 O6 C10 C11 170.5(2)
Nd1 O10 C19 N3 48.2(3)
Nd1 O10 C19 C20 -131.51(18)
Nd1 N4 C36 C32 11.1(3)
Nd1 N4 C36 C35 -168.95(19)
Nd1 N4 C39 C38 169.5(2)
Nd1 N5 C28 C29 -169.0(2)
Nd1 N5 C32 C31 168.07(18)
Nd1 N5 C32 C36 -12.3(3)
Nd2 O14 C40 N6 46.4(3)
Nd2 O14 C40 C41 -133.99(19)
Nd2 O18 C49 N7 21.5(4)
Nd2 O18 C49 C50 -158.51(19)
Nd2 O22 C58 N8 0.4(5)
Nd2 O22 C58 C59 179.9(2)
Nd2 N9 C67 C68 -170.4(2)
Nd2 N9 C71 C70 168.9(2)
Nd2 N9 C71 C75 -12.9(3)
Nd2 N10 C75 C71 12.5(3)
Nd2 N10 C75 C74 -167.80(19)
Nd2 N10 C78 C77 169.3(2)
P1 N1 C1 O2 0.1(4)
P1 N1 C1 C2 179.85(16)
P2 N2 C10 O6 -2.2(4)
P2 N2 C10 C11 179.21(17)
P3 N3 C19 O10 -5.7(4)
P3 N3 C19 C20 173.98(17)
P4 N6 C40 O14 -0.4(4)
P4 N6 C40 C41 -179.96(17)
P5 N7 C49 O18 -1.2(4)
P5 N7 C49 C50 178.82(17)
P6 N8 C58 O22 3.7(4)
P6 N8 C58 C59 -175.78(18)
O1 Nd1 O2 C1 -16.6(3)
O1 Nd1 O5 P2 -80.75(18)
O1 Nd1 O6 C10 121.1(3)
O1 Nd1 O9 P3 -67.22(14)
O1 Nd1 O10 C19 61.2(2)
O1 Nd1 N4 C36 147.36(16)
O1 Nd1 N4 C39 -21.6(3)
O1 Nd1 N5 C28 15.0(3)
O1 Nd1 N5 C32 -153.46(16)
O1 P1 O3 C8 -41.9(3)
O1 P1 O4 C9 -51.3(2)
O1 P1 N1 C1 -27.1(2)
O2 Nd1 O1 P1 -14.50(13)
O2 Nd1 O5 P2 1.1(3)
O2 Nd1 O6 C10 -164.7(3)
O2 Nd1 O9 P3 -137.04(15)
O2 Nd1 O10 C19 11.0(2)
O2 Nd1 N4 C36 27.97(19)
O2 Nd1 N4 C39 -141.00(18)
O2 Nd1 N5 C28 35.4(2)
O2 Nd1 N5 C32 -133.11(19)
O2 C1 C2 C3 -158.7(2)
O2 C1 C2 C7 21.1(3)
O3 P1 O1 Nd1 -90.89(16)
O3 P1 O4 C9 -170.2(2)
O3 P1 N1 C1 100.9(2)
O4 P1 O1 Nd1 157.89(12)
O4 P1 O3 C8 74.8(3)
O4 P1 N1 C1 -152.10(19)
O5 Nd1 O1 P1 129.20(13)
O5 Nd1 O2 C1 -109.3(3)
O5 Nd1 O6 C10 10.6(3)
O5 Nd1 O9 P3 55.38(18)
O5 Nd1 O10 C19 170.9(2)
O5 Nd1 N4 C36 -118.38(17)
O5 Nd1 N4 C39 72.65(19)
O5 Nd1 N5 C28 -111.1(2)
O5 Nd1 N5 C32 80.41(18)
O5 P2 O7 C17 -48.9(3)
O5 P2 O8 C18 171.3(3)
O5 P2 N2 C10 3.6(3)
O6 Nd1 O1 P1 62.24(14)
O6 Nd1 O2 C1 -101.5(3)
O6 Nd1 O5 P2 -6.86(16)
O6 Nd1 O9 P3 -148.91(13)
O6 Nd1 O10 C19 120.9(2)
O6 Nd1 N4 C36 -63.43(19)
O6 Nd1 N4 C39 127.60(19)
O6 Nd1 N5 C28 -42.2(2)
O6 Nd1 N5 C32 149.26(18)
O6 C10 C11 C12 -166.9(2)
O6 C10 C11 C16 11.2(3)
O7 P2 O5 Nd1 -117.25(16)
O7 P2 O8 C18 53.1(3)
O7 P2 N2 C10 128.5(2)
O8 P2 O5 Nd1 129.33(17)
O8 P2 O7 C17 65.6(3)
O8 P2 N2 C10 -120.6(2)
O9 Nd1 O1 P1 -85.80(14)
O9 Nd1 O2 C1 85.0(3)
O9 Nd1 O5 P2 159.86(13)
O9 Nd1 O6 C10 -152.8(3)
O9 Nd1 O10 C19 -40.0(2)
O9 Nd1 N4 C36 84.37(17)
O9 Nd1 N4 C39 -84.60(19)
O9 Nd1 N5 C28 109.9(2)
O9 Nd1 N5 C32 -58.60(18)
O9 P3 O11 C26 -54.7(2)
O9 P3 O12 C27 -50.1(3)
O9 P3 N3 C19 -26.4(3)
O10 Nd1 O1 P1 -156.42(15)
O10 Nd1 O2 C1 34.5(3)
O10 Nd1 O5 P2 -151.52(18)
O10 Nd1 O6 C10 63.5(3)
O10 Nd1 O9 P3 4.85(13)
O10 Nd1 N4 C36 159.64(17)
O10 Nd1 N4 C39 -9.34(19)
O10 Nd1 N5 C28 167.16(18)
O10 Nd1 N5 C32 -1.3(2)
O10 C19 C20 C21 -161.7(2)
O10 C19 C20 C25 18.7(3)
O11 P3 O9 Nd1 142.79(13)
O11 P3 O12 C27 67.6(2)
O11 P3 N3 C19 -151.4(2)
O12 P3 O9 Nd1 -104.95(15)
O12 P3 O11 C26 -174.5(2)
O12 P3 N3 C19 101.5(2)
O13 Nd2 O14 C40 -40.3(2)
O13 Nd2 O17 P5 -81.78(15)
O13 Nd2 O18 C49 92.6(3)
O13 Nd2 O21 P6 170.12(13)
O13 Nd2 O22 C58 -165.3(3)
O13 Nd2 N9 C67 111.4(2)
O13 Nd2 N9 C71 -58.71(19)
O13 Nd2 N10 C75 81.13(18)
O13 Nd2 N10 C78 -87.9(2)
O13 P4 O15 C47 -51.3(3)
O13 P4 O16 C48 157.2(3)
O13 P4 N6 C40 -33.8(3)
O14 Nd2 O13 P4 2.51(14)
O14 Nd2 O17 P5 -151.46(16)
O14 Nd2 O18 C49 39.3(3)
O14 Nd2 O21 P6 -139.97(17)
O14 Nd2 O22 C58 49.2(4)
O14 Nd2 N9 C67 166.80(19)
O14 Nd2 N9 C71 -3.3(2)
O14 Nd2 N10 C75 156.68(18)
O14 Nd2 N10 C78 -12.4(2)
O14 C40 C41 C42 -155.6(2)
O14 C40 C41 C46 25.0(4)
O15 P4 O13 Nd2 148.39(14)
O15 P4 O16 C48 -85.8(3)
O15 P4 N6 C40 -159.4(2)
O16 P4 O13 Nd2 -101.05(16)
O16 P4 O15 C47 -166.6(3)
O16 P4 N6 C40 91.7(2)
O17 Nd2 O13 P4 -68.10(15)
O17 Nd2 O14 C40 65.3(2)
O17 Nd2 O18 C49 -13.6(3)
O17 Nd2 O21 P6 -68.36(17)
O17 Nd2 O22 C58 103.7(3)
O17 Nd2 N9 C67 11.9(3)
O17 Nd2 N9 C71 -158.17(17)
O17 Nd2 N10 C75 154.09(17)
O17 Nd2 N10 C78 -15.0(3)
O17 P5 O19 C56 -43.0(3)
O17 P5 O20 C57 -54.3(3)
O17 P5 N7 C49 -20.6(3)
O18 Nd2 O13 P4 -136.44(16)
O18 Nd2 O14 C40 13.2(2)
O18 Nd2 O17 P5 -11.98(14)
O18 Nd2 O21 P6 8.7(2)
O18 Nd2 O22 C58 178.4(3)
O18 Nd2 N9 C67 36.2(2)
O18 Nd2 N9 C71 -133.9(2)
O18 Nd2 N10 C75 26.2(2)
O18 Nd2 N10 C78 -142.9(2)
O18 C49 C50 C51 -161.9(2)
O18 C49 C50 C55 19.5(3)
O19 P5 O17 Nd2 -96.89(16)
O19 P5 O20 C57 -173.5(3)
O19 P5 N7 C49 106.9(2)
O20 P5 O17 Nd2 151.65(14)
O20 P5 O19 C56 74.3(3)
O20 P5 N7 C49 -146.6(2)
O21 Nd2 O13 P4 54.22(19)
O21 Nd2 O14 C40 171.5(2)
O21 Nd2 O17 P5 133.12(14)
O21 Nd2 O18 C49 -100.0(3)
O21 Nd2 O22 C58 -3.8(3)
O21 Nd2 N9 C67 -110.2(2)
O21 Nd2 N9 C71 79.70(19)
O21 Nd2 N10 C75 -121.53(19)
O21 Nd2 N10 C78 69.4(2)
O21 P6 O23 C65 177.9(3)
O21 P6 O24 C66 -62.5(3)
O21 P6 N8 C58 -1.7(3)
O22 Nd2 O13 P4 -152.75(14)
O22 Nd2 O14 C40 121.1(2)
O22 Nd2 O17 P5 65.20(15)
O22 Nd2 O18 C49 -96.4(3)
O22 Nd2 O21 P6 4.99(16)
O22 Nd2 N9 C67 -41.0(2)
O22 Nd2 N9 C71 148.9(2)
O22 Nd2 N10 C75 -65.7(2)
O22 Nd2 N10 C78 125.2(2)
O22 C58 C59 C60 -160.5(3)
O22 C58 C59 C64 17.4(4)
O23 P6 O21 Nd2 -127.79(15)
O23 P6 O24 C66 -177.7(2)
O23 P6 N8 C58 122.7(2)
O24 P6 O21 Nd2 122.37(16)
O24 P6 O23 C65 -64.9(3)
O24 P6 N8 C58 -130.0(2)
N1 P1 O1 Nd1 34.00(18)
N1 P1 O3 C8 -173.4(3)
N1 P1 O4 C9 79.0(2)
N1 C1 C2 C3 21.5(3)
N1 C1 C2 C7 -158.7(2)
N2 P2 O5 Nd1 3.5(2)
N2 P2 O7 C17 -179.5(3)
N2 P2 O8 C18 -56.7(3)
N2 C10 C11 C12 11.8(3)
N2 C10 C11 C16 -170.1(2)
N3 P3 O9 Nd1 19.29(19)
N3 P3 O11 C26 75.2(2)
N3 P3 O12 C27 179.0(2)
N3 C19 C20 C21 18.6(3)
N3 C19 C20 C25 -161.0(3)
N4 Nd1 O1 P1 -143.87(13)
N4 Nd1 O2 C1 140.1(3)
N4 Nd1 O5 P2 125.84(18)
N4 Nd1 O6 C10 -45.9(3)
N4 Nd1 O9 P3 90.03(15)
N4 Nd1 O10 C19 -113.3(2)
N4 Nd1 N5 C28 -179.3(2)
N4 Nd1 N5 C32 12.15(16)
N5 Nd1 O1 P1 5.7(2)
N5 Nd1 O2 C1 176.4(3)
N5 Nd1 O5 P2 67.92(18)
N5 Nd1 O6 C10 -90.8(3)
N5 Nd1 O9 P3 151.11(14)
N5 Nd1 O10 C19 -101.3(2)
N5 Nd1 N4 C36 -11.76(16)
N5 Nd1 N4 C39 179.3(2)
N5 C28 C29 C30 1.0(5)
N5 C32 C36 N4 0.7(3)
N5 C32 C36 C35 -179.3(2)
N6 P4 O13 Nd2 25.1(2)
N6 P4 O15 C47 78.6(3)
N6 P4 O16 C48 26.4(3)
N6 C40 C41 C42 24.0(4)
N6 C40 C41 C46 -155.4(3)
N7 P5 O17 Nd2 27.0(2)
N7 P5 O19 C56 -174.2(3)
N7 P5 O20 C57 76.7(3)
N7 C49 C50 C51 18.0(4)
N7 C49 C50 C55 -160.6(2)
N8 P6 O21 Nd2 -4.0(2)
N8 P6 O23 C65 47.4(3)
N8 P6 O24 C66 70.0(2)
N8 C58 C59 C60 19.1(4)
N8 C58 C59 C64 -163.1(3)
N9 Nd2 O13 P4 149.69(15)
N9 Nd2 O14 C40 -99.1(2)
N9 Nd2 O17 P5 12.4(2)
N9 Nd2 O18 C49 -178.3(3)
N9 Nd2 O21 P6 79.59(17)
N9 Nd2 O22 C58 -106.2(3)
N9 Nd2 N10 C75 -12.93(17)
N9 Nd2 N10 C78 178.0(2)
N9 C67 C68 C69 1.4(5)
N9 C71 C75 N10 0.3(4)
N9 C71 C75 C74 -179.5(2)
N10 Nd2 O13 P4 88.23(15)
N10 Nd2 O14 C40 -113.6(2)
N10 Nd2 O17 P5 -148.81(14)
N10 Nd2 O18 C49 146.4(3)
N10 Nd2 O21 P6 136.57(17)
N10 Nd2 O22 C58 -60.6(4)
N10 Nd2 N9 C67 -176.8(2)
N10 Nd2 N9 C71 13.10(17)
C1 C2 C3 C4 178.7(2)
C1 C2 C7 C6 -179.5(2)
C2 C3 C4 C5 1.1(5)
C3 C2 C7 C6 0.3(4)
C3 C4 C5 C6 0.0(5)
C4 C5 C6 C7 -0.8(5)
C5 C6 C7 C2 0.6(4)
C7 C2 C3 C4 -1.2(4)
C10 C11 C12 C13 177.0(2)
C10 C11 C16 C15 -178.5(2)
C11 C12 C13 C14 1.1(4)
C12 C11 C16 C15 -0.3(4)
C12 C13 C14 C15 0.4(5)
C13 C14 C15 C16 -1.9(5)
C14 C15 C16 C11 1.8(5)
C16 C11 C12 C13 -1.1(4)
C19 C20 C21 C22 -179.5(3)
C19 C20 C25 C24 179.0(3)
C20 C21 C22 C23 0.1(5)
C21 C20 C25 C24 -0.6(5)
C21 C22 C23 C24 0.2(5)
C22 C23 C24 C25 -0.7(6)
C23 C24 C25 C20 0.9(6)
C25 C20 C21 C22 0.1(4)
C28 N5 C32 C31 -0.9(4)
C28 N5 C32 C36 178.8(2)
C28 C29 C30 C31 -0.6(5)
C29 C30 C31 C32 -0.4(4)
C29 C30 C31 C33 -179.0(3)
C30 C31 C32 N5 1.2(4)
C30 C31 C32 C36 -178.5(2)
C30 C31 C33 C34 177.8(3)
C31 C32 C36 N4 -179.6(2)
C31 C32 C36 C35 0.4(4)
C31 C33 C34 C35 0.7(5)
C32 N5 C28 C29 -0.2(4)
C32 C31 C33 C34 -0.7(5)
C33 C31 C32 N5 179.8(2)
C33 C31 C32 C36 0.2(4)
C33 C34 C35 C36 -0.1(5)
C33 C34 C35 C37 179.4(3)
C34 C35 C36 N4 179.5(2)
C34 C35 C36 C32 -0.5(4)
C34 C35 C37 C38 179.3(3)
C35 C37 C38 C39 1.9(5)
C36 N4 C39 C38 0.3(4)
C36 C35 C37 C38 -1.2(4)
C37 C35 C36 N4 0.1(4)
C37 C35 C36 C32 -179.9(2)
C37 C38 C39 N4 -1.4(4)
C39 N4 C36 C32 -179.6(2)
C39 N4 C36 C35 0.4(4)
C40 C41 C42 C43 -179.7(3)
C40 C41 C46 C45 179.2(3)
C41 C42 C43 C44 0.0(5)
C42 C41 C46 C45 -0.2(5)
C42 C43 C44 C45 0.8(6)
C43 C44 C45 C46 -1.3(6)
C44 C45 C46 C41 1.0(6)
C46 C41 C42 C43 -0.3(4)
C49 C50 C51 C52 179.2(3)
C49 C50 C55 C54 179.9(3)
C50 C51 C52 C53 1.2(5)
C51 C50 C55 C54 1.2(4)
C51 C52 C53 C54 0.8(6)
C52 C53 C54 C55 -1.8(5)
C53 C54 C55 C50 0.8(5)
C55 C50 C51 C52 -2.2(4)
C58 C59 C60 C61 175.6(2)
C58 C59 C64 C63 -177.8(3)
C59 C60 C61 C62 2.3(4)
C60 C59 C64 C63 0.0(4)
C60 C61 C62 C63 -0.1(5)
C61 C62 C63 C64 -2.1(5)
C62 C63 C64 C59 2.2(5)
C64 C59 C60 C61 -2.2(4)
C67 N9 C71 C70 -1.5(4)
C67 N9 C71 C75 176.7(2)
C67 C68 C69 C70 -1.0(5)
C68 C69 C70 C71 -0.6(5)
C68 C69 C70 C72 -179.7(3)
C69 C70 C71 N9 1.9(4)
C69 C70 C71 C75 -176.3(3)
C69 C70 C72 C73 176.7(3)
C70 C71 C75 N10 178.5(2)
C70 C71 C75 C74 -1.2(4)
C70 C72 C73 C74 0.1(6)
C71 N9 C67 C68 -0.1(4)
C71 C70 C72 C73 -2.5(5)
C72 C70 C71 N9 -178.9(3)
C72 C70 C71 C75 2.9(4)
C72 C73 C74 C75 1.6(5)
C72 C73 C74 C76 -177.0(3)
C73 C74 C75 N10 179.2(3)
C73 C74 C75 C71 -1.1(4)
C73 C74 C76 C77 179.5(3)
C74 C76 C77 C78 0.6(5)
C75 N10 C78 C77 -0.1(4)
C75 C74 C76 C77 0.9(5)
C76 C74 C75 N10 -2.1(4)
C76 C74 C75 C71 177.6(3)
C76 C77 C78 N10 -1.1(5)
C78 N10 C75 C71 -178.0(2)
C78 N10 C75 C74 1.7(4)
